data_4118164
loop_
_publ_author_name
'Henning Arp'
'Judith Baumgartner'
'Christoph Marschner'
'Patrick Zark'
'Thomas M\"uller'

_publ_section_title
;
 Coordination Chemistry of Cyclic Disilylated Stannylenes and Plumbylenes
 to Group 4 Metallocenes
;
_journal_name_full 'Journal of the American Chemical Society'
_journal_page_first 10864
_journal_page_last 10875
_journal_paper_doi 10.1021/ja301547x
_journal_volume 134
_journal_year 2012
_chemical_formula_sum 'C32 H73 P Pb Si8 Ti'
_chemical_formula_weight 968.68
_chemical_name_systematic
;
 ?
;
_space_group_IT_number 2
_symmetry_cell_setting triclinic
_symmetry_space_group_name_Hall '-P 1'
_symmetry_space_group_name_H-M 'P -1'
_atom_sites_solution_hydrogens geom
_atom_sites_solution_primary direct
_atom_sites_solution_secondary difmap
_audit_creation_method SHELXL-97
_cell_angle_alpha 84.78(3)
_cell_angle_beta 84.62(3)
_cell_angle_gamma 66.66(3)
_cell_formula_units_Z 2
_cell_length_a 11.950(2)
_cell_length_b 12.274(3)
_cell_length_c 19.463(4)
_cell_measurement_reflns_used 12800
_cell_measurement_temperature 100(2)
_cell_measurement_theta_max 52.522
_cell_measurement_theta_min 4.334
_cell_volume 2605.0(11)
_computing_cell_refinement 'Bruker XSCANS'
_computing_data_collection 'Bruker XSCANS'
_computing_data_reduction 'Bruker SHELXTL'
_computing_molecular_graphics 'Bruker SHELXTL'
_computing_publication_material 'Bruker SHELXTL'
_computing_structure_refinement 'SHELXL-97 (Sheldrick, 1997)'
_computing_structure_solution 'SHELXS-97 (Sheldrick, 1990)'
_diffrn_ambient_temperature 100(2)
_diffrn_measured_fraction_theta_full 0.982
_diffrn_measured_fraction_theta_max 0.982
_diffrn_measurement_device_type 'SMART APEX'
_diffrn_measurement_method '\w scans'
_diffrn_radiation_monochromator graphite
_diffrn_radiation_source 'fine-focus sealed tube'
_diffrn_radiation_type MoK\a
_diffrn_radiation_wavelength 0.71073
_diffrn_reflns_av_R_equivalents 0.0304
_diffrn_reflns_av_sigmaI/netI 0.0475
_diffrn_reflns_limit_h_max 14
_diffrn_reflns_limit_h_min -14
_diffrn_reflns_limit_k_max 15
_diffrn_reflns_limit_k_min -15
_diffrn_reflns_limit_l_max 24
_diffrn_reflns_limit_l_min -24
_diffrn_reflns_number 20847
_diffrn_reflns_theta_full 26.37
_diffrn_reflns_theta_max 26.37
_diffrn_reflns_theta_min 1.86
_exptl_absorpt_coefficient_mu 3.613
_exptl_absorpt_correction_T_max 0.4311
_exptl_absorpt_correction_T_min 0.3122
_exptl_absorpt_correction_type multi-scan
_exptl_absorpt_process_details SADABS
_exptl_crystal_colour red
_exptl_crystal_density_diffrn 1.235
_exptl_crystal_description needles
_exptl_crystal_F_000 992
_exptl_crystal_size_max 0.42
_exptl_crystal_size_mid 0.28
_exptl_crystal_size_min 0.28
_refine_diff_density_max 2.717
_refine_diff_density_min -1.164
_refine_diff_density_rms 0.120
_refine_ls_extinction_method none
_refine_ls_goodness_of_fit_ref 0.846
_refine_ls_hydrogen_treatment constr
_refine_ls_matrix_type full
_refine_ls_number_parameters 407
_refine_ls_number_reflns 10470
_refine_ls_number_restraints 0
_refine_ls_restrained_S_all 0.846
_refine_ls_R_factor_all 0.0388
_refine_ls_R_factor_gt 0.0354
_refine_ls_shift/su_max 0.003
_refine_ls_shift/su_mean 0.000
_refine_ls_structure_factor_coef Fsqd
_refine_ls_weighting_details 'calc w=1/[\s^2^(Fo^2^)+(0.0566P)^2^+8.1051P] where P=(Fo^2^+2Fc^2^)/3'
_refine_ls_weighting_scheme calc
_refine_ls_wR_factor_gt 0.0849
_refine_ls_wR_factor_ref 0.0869
_reflns_number_gt 9714
_reflns_number_total 10470
_reflns_threshold_expression >2sigma(I)
_cod_data_source_file ja301547x_si_002_4.cif
_cod_data_source_block 8_819j
_cod_original_cell_volume 2605.0(9)
_cod_database_code 4118164

loop_
_symmetry_equiv_pos_as_xyz
'x, y, z'
'-x, -y, -z'

loop_
_atom_site_label
_atom_site_type_symbol
_atom_site_fract_x
_atom_site_fract_y
_atom_site_fract_z
_atom_site_U_iso_or_equiv
_atom_site_adp_type
_atom_site_occupancy
_atom_site_symmetry_multiplicity
_atom_site_calc_flag
_atom_site_refinement_flags
Ti1 Ti 0.77891(6) 0.74365(6) 0.08489(4) 0.01670(15) Uani 1 1 d .
Pb1 Pb 0.682572(13) 0.638403(12) 0.190043(7) 0.01611(6) Uani 1 1 d .
P1 P 0.69895(10) 0.93662(10) 0.15239(7) 0.0290(3) Uani 1 1 d .
Si1 Si 0.79560(10) 0.46577(10) 0.28686(6) 0.0185(2) Uani 1 1 d .
Si2 Si 0.64395(11) 0.40343(10) 0.33906(6) 0.0205(2) Uani 1 1 d .
Si3 Si 0.46223(11) 0.57195(10) 0.33692(6) 0.0214(2) Uani 1 1 d .
Si4 Si 0.45191(10) 0.65145(10) 0.22178(6) 0.0176(2) Uani 1 1 d .
Si5 Si 0.94344(11) 0.29709(10) 0.23614(6) 0.0226(2) Uani 1 1 d .
Si6 Si 0.88972(12) 0.50790(12) 0.37620(6) 0.0274(3) Uani 1 1 d .
Si7 Si 0.39934(10) 0.53983(10) 0.14741(6) 0.0203(2) Uani 1 1 d .
Si8 Si 0.28560(10) 0.83701(10) 0.22663(6) 0.0213(2) Uani 1 1 d .
C1 C 0.9497(4) 0.6572(4) 0.1550(2) 0.0245(9) Uani 1 1 d .
H1 H 0.9378 0.6435 0.2034 0.029 Uiso 1 1 calc R
C2 C 0.9614(4) 0.5775(4) 0.1040(2) 0.0235(9) Uani 1 1 d .
H2 H 0.9588 0.5010 0.1118 0.028 Uiso 1 1 calc R
C3 C 0.9778(4) 0.6331(4) 0.0393(2) 0.0277(10) Uani 1 1 d .
H3 H 0.9892 0.5998 -0.0043 0.033 Uiso 1 1 calc R
C4 C 0.9746(4) 0.7464(4) 0.0503(3) 0.0295(10) Uani 1 1 d .
H4 H 0.9818 0.8032 0.0155 0.035 Uiso 1 1 calc R
C5 C 0.9587(4) 0.7603(4) 0.1214(3) 0.0290(10) Uani 1 1 d .
H5 H 0.9546 0.8279 0.1434 0.035 Uiso 1 1 calc R
C6 C 0.6411(4) 0.6921(4) 0.0252(2) 0.0268(9) Uani 1 1 d .
H6 H 0.6192 0.6274 0.0413 0.032 Uiso 1 1 calc R
C7 C 0.7392(4) 0.6868(4) -0.0221(2) 0.0270(9) Uani 1 1 d .
H7 H 0.7960 0.6176 -0.0430 0.032 Uiso 1 1 calc R
C8 C 0.7387(4) 0.8027(4) -0.0332(2) 0.0264(9) Uani 1 1 d .
H8 H 0.7948 0.8250 -0.0629 0.032 Uiso 1 1 calc R
C9 C 0.6410(4) 0.8784(4) 0.0073(2) 0.0261(9) Uani 1 1 d .
H9 H 0.6187 0.9615 0.0093 0.031 Uiso 1 1 calc R
C10 C 0.5807(4) 0.8111(4) 0.0449(2) 0.0198(8) Uani 1 1 d .
H10 H 0.5124 0.8401 0.0772 0.024 Uiso 1 1 calc R
C11 C 0.7507(6) 1.0546(5) 0.1240(4) 0.0600(19) Uani 1 1 d .
H11A H 0.7018 1.1246 0.1509 0.072 Uiso 1 1 calc R
H11B H 0.8365 1.0283 0.1360 0.072 Uiso 1 1 calc R
C12 C 0.7450(9) 1.0914(6) 0.0542(4) 0.081(3) Uani 1 1 d .
H12A H 0.8190 1.0400 0.0286 0.122 Uiso 1 1 calc R
H12B H 0.7389 1.1737 0.0484 0.122 Uiso 1 1 calc R
H12C H 0.6732 1.0866 0.0364 0.122 Uiso 1 1 calc R
C13 C 0.5314(4) 1.0118(4) 0.1602(2) 0.0256(9) Uani 1 1 d .
H13A H 0.5017 1.0261 0.1131 0.031 Uiso 1 1 calc R
H13B H 0.4988 0.9562 0.1859 0.031 Uiso 1 1 calc R
C14 C 0.4760(5) 1.1298(4) 0.1954(3) 0.0381(12) Uani 1 1 d .
H14A H 0.5083 1.1191 0.2412 0.057 Uiso 1 1 calc R
H14B H 0.3870 1.1559 0.2005 0.057 Uiso 1 1 calc R
H14C H 0.4974 1.1899 0.1672 0.057 Uiso 1 1 calc R
C15 C 0.7401(5) 0.9276(6) 0.2453(4) 0.058(2) Uani 1 1 d .
H15A H 0.8284 0.8782 0.2475 0.070 Uiso 1 1 calc R
H15B H 0.7273 1.0086 0.2572 0.070 Uiso 1 1 calc R
C16 C 0.6732(7) 0.8790(6) 0.3001(3) 0.0627(19) Uani 1 1 d .
H16A H 0.5855 0.9275 0.2997 0.094 Uiso 1 1 calc R
H16B H 0.7019 0.8807 0.3454 0.094 Uiso 1 1 calc R
H16C H 0.6885 0.7969 0.2911 0.094 Uiso 1 1 calc R
C17 C 0.6756(5) 0.3338(5) 0.4297(2) 0.0348(11) Uani 1 1 d .
H17A H 0.6085 0.3109 0.4485 0.052 Uiso 1 1 calc R
H17B H 0.6826 0.3913 0.4591 0.052 Uiso 1 1 calc R
H17C H 0.7521 0.2632 0.4284 0.052 Uiso 1 1 calc R
C18 C 0.6216(4) 0.2883(4) 0.2900(2) 0.0299(10) Uani 1 1 d .
H18A H 0.6946 0.2142 0.2920 0.045 Uiso 1 1 calc R
H18B H 0.6080 0.3174 0.2416 0.045 Uiso 1 1 calc R
H18C H 0.5506 0.2736 0.3108 0.045 Uiso 1 1 calc R
C19 C 0.4701(5) 0.6833(4) 0.3949(2) 0.0315(10) Uani 1 1 d .
H19A H 0.3889 0.7466 0.4016 0.047 Uiso 1 1 calc R
H19B H 0.5274 0.7176 0.3736 0.047 Uiso 1 1 calc R
H19C H 0.4983 0.6435 0.4398 0.047 Uiso 1 1 calc R
C20 C 0.3319(4) 0.5306(5) 0.3743(3) 0.0344(11) Uani 1 1 d .
H20A H 0.3469 0.4981 0.4220 0.052 Uiso 1 1 calc R
H20B H 0.3255 0.4708 0.3466 0.052 Uiso 1 1 calc R
H20C H 0.2556 0.6015 0.3737 0.052 Uiso 1 1 calc R
C21 C 0.9631(5) 0.1592(4) 0.2924(3) 0.0396(12) Uani 1 1 d .
H21A H 1.0254 0.0902 0.2705 0.059 Uiso 1 1 calc R
H21B H 0.8855 0.1489 0.2985 0.059 Uiso 1 1 calc R
H21C H 0.9888 0.1664 0.3376 0.059 Uiso 1 1 calc R
C22 C 1.0987(4) 0.3036(4) 0.2229(3) 0.0313(10) Uani 1 1 d .
H22A H 1.1300 0.3022 0.2679 0.047 Uiso 1 1 calc R
H22B H 1.0925 0.3771 0.1960 0.047 Uiso 1 1 calc R
H22C H 1.1546 0.2350 0.1979 0.047 Uiso 1 1 calc R
C23 C 0.8986(4) 0.2755(4) 0.1498(3) 0.0303(10) Uani 1 1 d .
H23A H 0.9651 0.2088 0.1283 0.045 Uiso 1 1 calc R
H23B H 0.8827 0.3480 0.1198 0.045 Uiso 1 1 calc R
H23C H 0.8247 0.2585 0.1562 0.045 Uiso 1 1 calc R
C24 C 0.9786(5) 0.3663(5) 0.4258(3) 0.0453(13) Uani 1 1 d .
H24A H 1.0077 0.3846 0.4669 0.068 Uiso 1 1 calc R
H24B H 1.0486 0.3173 0.3965 0.068 Uiso 1 1 calc R
H24C H 0.9260 0.3229 0.4398 0.068 Uiso 1 1 calc R
C25 C 0.7778(5) 0.6088(5) 0.4396(3) 0.0401(12) Uani 1 1 d .
H25A H 0.8219 0.6238 0.4751 0.060 Uiso 1 1 calc R
H25B H 0.7237 0.5712 0.4613 0.060 Uiso 1 1 calc R
H25C H 0.7292 0.6842 0.4154 0.060 Uiso 1 1 calc R
C26 C 0.9986(5) 0.5789(5) 0.3439(3) 0.0375(12) Uani 1 1 d .
H26A H 0.9538 0.6566 0.3208 0.056 Uiso 1 1 calc R
H26B H 1.0601 0.5280 0.3110 0.056 Uiso 1 1 calc R
H26C H 1.0389 0.5893 0.3829 0.056 Uiso 1 1 calc R
C27 C 0.5367(4) 0.4250(4) 0.1035(2) 0.0261(9) Uani 1 1 d .
H27A H 0.5105 0.3756 0.0774 0.039 Uiso 1 1 calc R
H27B H 0.5919 0.3748 0.1384 0.039 Uiso 1 1 calc R
H27C H 0.5794 0.4647 0.0718 0.039 Uiso 1 1 calc R
C28 C 0.3046(4) 0.4616(4) 0.1939(3) 0.0311(10) Uani 1 1 d .
H28A H 0.2857 0.4159 0.1613 0.047 Uiso 1 1 calc R
H28B H 0.2284 0.5204 0.2136 0.047 Uiso 1 1 calc R
H28C H 0.3502 0.4076 0.2311 0.047 Uiso 1 1 calc R
C29 C 0.3075(4) 0.6387(4) 0.0763(2) 0.0297(10) Uani 1 1 d .
H29A H 0.3528 0.6833 0.0517 0.045 Uiso 1 1 calc R
H29B H 0.2295 0.6944 0.0961 0.045 Uiso 1 1 calc R
H29C H 0.2922 0.5902 0.0440 0.045 Uiso 1 1 calc R
C30 C 0.1454(4) 0.8059(4) 0.2549(3) 0.0299(10) Uani 1 1 d .
H30A H 0.0730 0.8805 0.2536 0.045 Uiso 1 1 calc R
H30B H 0.1529 0.7696 0.3021 0.045 Uiso 1 1 calc R
H30C H 0.1376 0.7514 0.2237 0.045 Uiso 1 1 calc R
C31 C 0.2523(4) 0.9290(4) 0.1427(3) 0.0314(10) Uani 1 1 d .
H31A H 0.2538 0.8789 0.1059 0.047 Uiso 1 1 calc R
H31B H 0.3143 0.9625 0.1312 0.047 Uiso 1 1 calc R
H31C H 0.1715 0.9937 0.1473 0.047 Uiso 1 1 calc R
C32 C 0.3028(4) 0.9350(4) 0.2907(3) 0.0313(10) Uani 1 1 d .
H32A H 0.3881 0.9263 0.2889 0.047 Uiso 1 1 calc R
H32B H 0.2787 0.9114 0.3374 0.047 Uiso 1 1 calc R
H32C H 0.2504 1.0180 0.2792 0.047 Uiso 1 1 calc R

loop_
_atom_site_aniso_label
_atom_site_aniso_U_11
_atom_site_aniso_U_22
_atom_site_aniso_U_33
_atom_site_aniso_U_23
_atom_site_aniso_U_13
_atom_site_aniso_U_12
Ti1 0.0145(3) 0.0145(3) 0.0212(4) 0.0002(3) -0.0011(3) -0.0061(3)
Pb1 0.01558(8) 0.01588(8) 0.01804(8) -0.00147(5) 0.00023(5) -0.00758(6)
P1 0.0179(5) 0.0189(5) 0.0528(8) -0.0123(5) 0.0032(5) -0.0088(4)
Si1 0.0163(5) 0.0194(5) 0.0204(5) 0.0003(4) -0.0025(4) -0.0076(4)
Si2 0.0221(6) 0.0214(6) 0.0197(5) -0.0006(4) -0.0005(4) -0.0106(5)
Si3 0.0196(6) 0.0252(6) 0.0205(6) -0.0041(5) 0.0030(4) -0.0101(5)
Si4 0.0142(5) 0.0178(5) 0.0215(5) -0.0035(4) 0.0010(4) -0.0070(4)
Si5 0.0184(6) 0.0172(5) 0.0305(6) 0.0010(5) 0.0008(5) -0.0060(4)
Si6 0.0256(6) 0.0377(7) 0.0233(6) 0.0004(5) -0.0066(5) -0.0163(6)
Si7 0.0184(6) 0.0223(6) 0.0227(6) -0.0055(4) 0.0004(4) -0.0100(5)
Si8 0.0165(5) 0.0192(5) 0.0274(6) -0.0040(5) -0.0001(4) -0.0059(4)
C1 0.0115(19) 0.034(2) 0.025(2) -0.0002(18) -0.0016(16) -0.0064(17)
C2 0.0134(19) 0.019(2) 0.034(2) 0.0013(17) -0.0021(17) -0.0034(16)
C3 0.017(2) 0.035(2) 0.030(2) -0.0045(19) 0.0043(17) -0.0089(18)
C4 0.017(2) 0.029(2) 0.042(3) 0.011(2) -0.0019(19) -0.0103(18)
C5 0.016(2) 0.025(2) 0.047(3) -0.007(2) -0.0038(19) -0.0068(17)
C6 0.030(2) 0.026(2) 0.029(2) 0.0035(18) -0.0127(19) -0.0154(19)
C7 0.029(2) 0.029(2) 0.021(2) -0.0021(18) -0.0082(18) -0.0080(19)
C8 0.023(2) 0.029(2) 0.023(2) 0.0037(18) -0.0026(17) -0.0068(18)
C9 0.027(2) 0.023(2) 0.029(2) 0.0079(18) -0.0110(18) -0.0099(18)
C10 0.017(2) 0.023(2) 0.022(2) 0.0018(16) -0.0056(16) -0.0108(16)
C11 0.058(4) 0.035(3) 0.090(5) -0.018(3) 0.033(4) -0.027(3)
C12 0.147(8) 0.043(4) 0.068(5) -0.006(3) -0.034(5) -0.046(5)
C13 0.020(2) 0.020(2) 0.035(2) -0.0022(18) -0.0008(18) -0.0056(17)
C14 0.029(3) 0.026(2) 0.056(3) -0.013(2) 0.004(2) -0.007(2)
C15 0.027(3) 0.055(4) 0.093(5) -0.052(4) -0.022(3) -0.001(3)
C16 0.089(5) 0.059(4) 0.039(3) -0.014(3) -0.025(3) -0.022(4)
C17 0.042(3) 0.044(3) 0.023(2) 0.007(2) -0.005(2) -0.023(2)
C18 0.032(3) 0.030(2) 0.031(2) -0.0039(19) -0.0015(19) -0.016(2)
C19 0.038(3) 0.031(2) 0.025(2) -0.0088(19) 0.0026(19) -0.011(2)
C20 0.026(2) 0.046(3) 0.035(3) -0.001(2) 0.004(2) -0.019(2)
C21 0.027(3) 0.025(2) 0.057(3) 0.007(2) 0.003(2) -0.004(2)
C22 0.021(2) 0.029(2) 0.040(3) 0.000(2) 0.0011(19) -0.0068(19)
C23 0.025(2) 0.028(2) 0.038(3) -0.011(2) 0.0061(19) -0.0106(19)
C24 0.046(3) 0.052(3) 0.042(3) 0.009(3) -0.021(3) -0.021(3)
C25 0.038(3) 0.065(4) 0.027(2) -0.015(2) -0.002(2) -0.027(3)
C26 0.036(3) 0.053(3) 0.036(3) -0.002(2) -0.006(2) -0.029(3)
C27 0.024(2) 0.024(2) 0.030(2) -0.0068(18) 0.0031(18) -0.0088(18)
C28 0.028(2) 0.036(3) 0.037(3) -0.009(2) 0.003(2) -0.021(2)
C29 0.029(2) 0.032(2) 0.025(2) -0.0059(19) -0.0031(19) -0.008(2)
C30 0.021(2) 0.028(2) 0.041(3) -0.004(2) -0.0003(19) -0.0103(19)
C31 0.026(2) 0.025(2) 0.037(3) 0.0006(19) -0.003(2) -0.0048(19)
C32 0.030(2) 0.023(2) 0.041(3) -0.009(2) 0.000(2) -0.0094(19)

loop_
_atom_type_symbol
_atom_type_description
_atom_type_scat_dispersion_real
_atom_type_scat_dispersion_imag
_atom_type_scat_source
C C 0.0033 0.0016 'International Tables Vol C Tables 4.2.6.8 and 6.1.1.4'
H H 0.0000 0.0000 'International Tables Vol C Tables 4.2.6.8 and 6.1.1.4'
P P 0.1023 0.0942 'International Tables Vol C Tables 4.2.6.8 and 6.1.1.4'
Si Si 0.0817 0.0704 'International Tables Vol C Tables 4.2.6.8 and 6.1.1.4'
Ti Ti 0.2776 0.4457 'International Tables Vol C Tables 4.2.6.8 and 6.1.1.4'
Pb Pb -3.3944 10.1111 'International Tables Vol C Tables 4.2.6.8 and 6.1.1.4'

loop_
_geom_angle_atom_site_label_1
_geom_angle_atom_site_label_2
_geom_angle_atom_site_label_3
_geom_angle
C2 Ti1 C3 34.86(16)
C2 Ti1 C10 145.53(15)
C3 Ti1 C10 135.34(16)
C2 Ti1 C9 149.57(16)
C3 Ti1 C9 116.98(17)
C10 Ti1 C9 34.83(15)
C2 Ti1 C8 115.37(16)
C3 Ti1 C8 83.79(16)
C10 Ti1 C8 57.61(15)
C9 Ti1 C8 34.21(16)
C2 Ti1 C1 34.73(15)
C3 Ti1 C1 57.30(16)
C10 Ti1 C1 162.81(15)
C9 Ti1 C1 159.94(16)
C8 Ti1 C1 138.99(15)
C2 Ti1 C4 57.80(15)
C3 Ti1 C4 34.65(16)
C10 Ti1 C4 140.19(15)
C9 Ti1 C4 106.53(16)
C8 Ti1 C4 84.05(16)
C1 Ti1 C4 56.97(15)
C2 Ti1 C6 111.24(16)
C3 Ti1 C6 107.08(17)
C10 Ti1 C6 34.64(15)
C9 Ti1 C6 57.16(15)
C8 Ti1 C6 57.06(16)
C1 Ti1 C6 141.54(16)
C4 Ti1 C6 131.72(17)
C2 Ti1 C7 96.96(16)
C3 Ti1 C7 78.23(17)
C10 Ti1 C7 57.36(15)
C9 Ti1 C7 57.00(16)
C8 Ti1 C7 34.49(16)
C1 Ti1 C7 131.27(16)
C4 Ti1 C7 97.78(17)
C6 Ti1 C7 34.02(16)
C2 Ti1 C5 57.30(15)
C3 Ti1 C5 56.80(16)
C10 Ti1 C5 156.74(15)
C9 Ti1 C5 125.80(16)
C8 Ti1 C5 115.01(17)
C1 Ti1 C5 34.15(16)
C4 Ti1 C5 33.81(17)
C6 Ti1 C5 163.80(16)
C7 Ti1 C5 131.12(17)
C2 Ti1 P1 125.20(12)
C3 Ti1 P1 129.32(12)
C10 Ti1 P1 86.52(11)
C9 Ti1 P1 79.33(12)
C8 Ti1 P1 107.16(12)
C1 Ti1 P1 90.54(12)
C4 Ti1 P1 95.99(13)
C6 Ti1 P1 120.53(12)
C7 Ti1 P1 136.30(12)
C5 Ti1 P1 74.47(12)
C2 Ti1 Pb1 84.18(11)
C3 Ti1 Pb1 117.77(12)
C10 Ti1 Pb1 83.10(10)
C9 Ti1 Pb1 116.83(12)
C8 Ti1 Pb1 135.26(12)
C1 Ti1 Pb1 79.92(11)
C4 Ti1 Pb1 136.53(12)
C6 Ti1 Pb1 78.61(11)
C7 Ti1 Pb1 107.83(12)
C5 Ti1 Pb1 109.41(12)
P1 Ti1 Pb1 89.20(4)
Si1 Pb1 Si4 97.81(4)
Si1 Pb1 Ti1 130.02(3)
Si4 Pb1 Ti1 131.80(4)
C11 P1 C13 104.3(3)
C11 P1 C15 94.6(3)
C13 P1 C15 102.0(2)
C11 P1 Ti1 119.5(2)
C13 P1 Ti1 114.02(15)
C15 P1 Ti1 119.29(19)
Si2 Si1 Si5 105.29(6)
Si2 Si1 Si6 107.26(6)
Si5 Si1 Si6 106.26(7)
Si2 Si1 Pb1 105.32(5)
Si5 Si1 Pb1 111.58(6)
Si6 Si1 Pb1 120.13(6)
C18 Si2 C17 105.1(2)
C18 Si2 Si3 106.95(16)
C17 Si2 Si3 111.86(18)
C18 Si2 Si1 113.40(16)
C17 Si2 Si1 113.82(17)
Si3 Si2 Si1 105.66(6)
C20 Si3 C19 106.3(2)
C20 Si3 Si2 109.39(17)
C19 Si3 Si2 109.30(17)
C20 Si3 Si4 117.09(17)
C19 Si3 Si4 109.06(16)
Si2 Si3 Si4 105.52(7)
Si3 Si4 Si8 103.93(7)
Si3 Si4 Si7 112.26(6)
Si8 Si4 Si7 106.09(6)
Si3 Si4 Pb1 102.36(6)
Si8 Si4 Pb1 120.82(6)
Si7 Si4 Pb1 111.18(6)
C21 Si5 C22 106.2(2)
C21 Si5 C23 107.2(2)
C22 Si5 C23 107.7(2)
C21 Si5 Si1 110.82(18)
C22 Si5 Si1 113.00(16)
C23 Si5 Si1 111.56(16)
C25 Si6 C24 107.0(3)
C25 Si6 C26 106.7(3)
C24 Si6 C26 107.3(3)
C25 Si6 Si1 113.03(17)
C24 Si6 Si1 109.36(19)
C26 Si6 Si1 113.12(17)
C27 Si7 C29 106.0(2)
C27 Si7 C28 107.8(2)
C29 Si7 C28 106.9(2)
C27 Si7 Si4 112.74(15)
C29 Si7 Si4 110.69(16)
C28 Si7 Si4 112.30(16)
C30 Si8 C31 106.5(2)
C30 Si8 C32 108.3(2)
C31 Si8 C32 106.2(2)
C30 Si8 Si4 106.92(15)
C31 Si8 Si4 115.86(16)
C32 Si8 Si4 112.80(16)
C2 C1 C5 108.1(4)
C2 C1 Ti1 71.4(2)
C5 C1 Ti1 74.0(3)
C1 C2 C3 107.1(4)
C1 C2 Ti1 73.9(2)
C3 C2 Ti1 72.6(2)
C4 C3 C2 108.5(4)
C4 C3 Ti1 73.8(3)
C2 C3 Ti1 72.5(2)
C3 C4 C5 107.8(4)
C3 C4 Ti1 71.6(2)
C5 C4 Ti1 74.2(3)
C4 C5 C1 108.4(4)
C4 C5 Ti1 72.0(3)
C1 C5 Ti1 71.9(2)
C7 C6 C10 108.0(4)
C7 C6 Ti1 72.8(3)
C10 C6 Ti1 71.1(2)
C6 C7 C8 108.1(4)
C6 C7 Ti1 73.1(3)
C8 C7 Ti1 72.0(3)
C9 C8 C7 107.8(4)
C9 C8 Ti1 72.2(2)
C7 C8 Ti1 73.5(2)
C8 C9 C10 108.8(4)
C8 C9 Ti1 73.6(2)
C10 C9 Ti1 72.5(2)
C9 C10 C6 107.2(4)
C9 C10 Ti1 72.6(2)
C6 C10 Ti1 74.3(2)
C12 C11 P1 117.4(6)
C14 C13 P1 117.8(3)
C16 C15 P1 117.8(4)

loop_
_geom_bond_atom_site_label_1
_geom_bond_atom_site_label_2
_geom_bond_distance
Ti1 C2 2.354(4)
Ti1 C3 2.355(4)
Ti1 C10 2.362(4)
Ti1 C9 2.363(4)
Ti1 C8 2.381(4)
Ti1 C1 2.386(4)
Ti1 C4 2.384(4)
Ti1 C6 2.403(4)
Ti1 C7 2.399(4)
Ti1 C5 2.413(4)
Ti1 P1 2.6051(16)
Ti1 Pb1 2.7273(11)
Pb1 Si1 2.7108(16)
Pb1 Si4 2.7118(12)
P1 C11 1.813(6)
P1 C13 1.840(4)
P1 C15 1.901(7)
Si1 Si2 2.3481(17)
Si1 Si5 2.3513(19)
Si1 Si6 2.3551(17)
Si2 C18 1.890(5)
Si2 C17 1.892(5)
Si2 Si3 2.3320(19)
Si3 C20 1.886(5)
Si3 C19 1.886(5)
Si3 Si4 2.3554(17)
Si4 Si8 2.3587(18)
Si4 Si7 2.3622(17)
Si5 C21 1.875(5)
Si5 C22 1.882(5)
Si5 C23 1.883(5)
Si6 C25 1.871(5)
Si6 C24 1.872(6)
Si6 C26 1.869(5)
Si7 C27 1.880(4)
Si7 C29 1.875(5)
Si7 C28 1.880(5)
Si8 C30 1.884(5)
Si8 C31 1.879(5)
Si8 C32 1.887(5)
C1 C2 1.415(6)
C1 C5 1.409(6)
C2 C3 1.411(6)
C3 C4 1.412(7)
C4 C5 1.395(7)
C6 C7 1.405(7)
C6 C10 1.419(6)
C7 C8 1.417(6)
C8 C9 1.396(6)
C9 C10 1.414(6)
C11 C12 1.391(10)
C13 C14 1.531(6)
C15 C16 1.494(10)

loop_
_geom_torsion_atom_site_label_1
_geom_torsion_atom_site_label_2
_geom_torsion_atom_site_label_3
_geom_torsion_atom_site_label_4
_geom_torsion
C2 Ti1 Pb1 Si1 17.44(12)
C3 Ti1 Pb1 Si1 27.08(14)
C10 Ti1 Pb1 Si1 165.34(11)
C9 Ti1 Pb1 Si1 174.32(13)
C8 Ti1 Pb1 Si1 138.04(16)
C1 Ti1 Pb1 Si1 -17.38(12)
C4 Ti1 Pb1 Si1 -10.19(19)
C6 Ti1 Pb1 Si1 130.53(12)
C7 Ti1 Pb1 Si1 112.90(12)
C5 Ti1 Pb1 Si1 -34.85(12)
P1 Ti1 Pb1 Si1 -108.07(5)
C2 Ti1 Pb1 Si4 -153.99(12)
C3 Ti1 Pb1 Si4 -144.35(14)
C10 Ti1 Pb1 Si4 -6.09(11)
C9 Ti1 Pb1 Si4 2.89(14)
C8 Ti1 Pb1 Si4 -33.39(16)
C1 Ti1 Pb1 Si4 171.19(11)
C4 Ti1 Pb1 Si4 178.38(18)
C6 Ti1 Pb1 Si4 -40.90(12)
C7 Ti1 Pb1 Si4 -58.53(13)
C5 Ti1 Pb1 Si4 153.72(12)
P1 Ti1 Pb1 Si4 80.50(6)
C2 Ti1 P1 C11 86.0(3)
C3 Ti1 P1 C11 42.0(3)
C10 Ti1 P1 C11 -108.6(3)
C9 Ti1 P1 C11 -74.2(3)
C8 Ti1 P1 C11 -54.1(3)
C1 Ti1 P1 C11 88.3(3)
C4 Ti1 P1 C11 31.5(3)
C6 Ti1 P1 C11 -115.5(3)
C7 Ti1 P1 C11 -76.4(4)
C5 Ti1 P1 C11 57.8(3)
Pb1 Ti1 P1 C11 168.3(3)
C2 Ti1 P1 C13 -149.8(2)
C3 Ti1 P1 C13 166.2(2)
C10 Ti1 P1 C13 15.6(2)
C9 Ti1 P1 C13 50.0(2)
C8 Ti1 P1 C13 70.1(2)
C1 Ti1 P1 C13 -147.4(2)
C4 Ti1 P1 C13 155.7(2)
C6 Ti1 P1 C13 8.7(2)
C7 Ti1 P1 C13 47.9(2)
C5 Ti1 P1 C13 -177.9(2)
Pb1 Ti1 P1 C13 -67.53(17)
C2 Ti1 P1 C15 -29.1(3)
C3 Ti1 P1 C15 -73.0(3)
C10 Ti1 P1 C15 136.3(3)
C9 Ti1 P1 C15 170.7(3)
C8 Ti1 P1 C15 -169.2(3)
C1 Ti1 P1 C15 -26.7(3)
C4 Ti1 P1 C15 -83.6(3)
C6 Ti1 P1 C15 129.4(3)
C7 Ti1 P1 C15 168.6(3)
C5 Ti1 P1 C15 -57.2(3)
Pb1 Ti1 P1 C15 53.2(2)
Si4 Pb1 Si1 Si2 5.77(5)
Ti1 Pb1 Si1 Si2 -167.79(4)
Si4 Pb1 Si1 Si5 119.50(6)
Ti1 Pb1 Si1 Si5 -54.07(7)
Si4 Pb1 Si1 Si6 -115.21(7)
Ti1 Pb1 Si1 Si6 71.23(7)
Si5 Si1 Si2 C18 -33.90(18)
Si6 Si1 Si2 C18 -146.80(17)
Pb1 Si1 Si2 C18 84.14(18)
Si5 Si1 Si2 C17 86.2(2)
Si6 Si1 Si2 C17 -26.7(2)
Pb1 Si1 Si2 C17 -155.80(19)
Si5 Si1 Si2 Si3 -150.72(6)
Si6 Si1 Si2 Si3 96.39(8)
Pb1 Si1 Si2 Si3 -32.68(7)
C18 Si2 Si3 C20 56.4(2)
C17 Si2 Si3 C20 -58.1(3)
Si1 Si2 Si3 C20 177.52(18)
C18 Si2 Si3 C19 172.5(2)
C17 Si2 Si3 C19 57.9(2)
Si1 Si2 Si3 C19 -66.41(17)
C18 Si2 Si3 Si4 -70.36(17)
C17 Si2 Si3 Si4 175.10(18)
Si1 Si2 Si3 Si4 50.74(7)
C20 Si3 Si4 Si8 67.2(2)
C19 Si3 Si4 Si8 -53.51(18)
Si2 Si3 Si4 Si8 -170.83(6)
C20 Si3 Si4 Si7 -47.0(2)
C19 Si3 Si4 Si7 -167.72(17)
Si2 Si3 Si4 Si7 74.97(8)
C20 Si3 Si4 Pb1 -166.27(19)
C19 Si3 Si4 Pb1 72.98(18)
Si2 Si3 Si4 Pb1 -44.33(6)
Si1 Pb1 Si4 Si3 22.14(5)
Ti1 Pb1 Si4 Si3 -164.48(4)
Si1 Pb1 Si4 Si8 136.83(6)
Ti1 Pb1 Si4 Si8 -49.79(8)
Si1 Pb1 Si4 Si7 -97.92(6)
Ti1 Pb1 Si4 Si7 75.47(6)
Si2 Si1 Si5 C21 -37.7(2)
Si6 Si1 Si5 C21 75.9(2)
Pb1 Si1 Si5 C21 -151.4(2)
Si2 Si1 Si5 C22 -156.78(18)
Si6 Si1 Si5 C22 -43.18(19)
Pb1 Si1 Si5 C22 89.48(18)
Si2 Si1 Si5 C23 81.69(17)
Si6 Si1 Si5 C23 -164.71(17)
Pb1 Si1 Si5 C23 -32.05(17)
Si2 Si1 Si6 C25 -50.6(2)
Si5 Si1 Si6 C25 -162.9(2)
Pb1 Si1 Si6 C25 69.4(2)
Si2 Si1 Si6 C24 68.5(2)
Si5 Si1 Si6 C24 -43.8(2)
Pb1 Si1 Si6 C24 -171.5(2)
Si2 Si1 Si6 C26 -172.1(2)
Si5 Si1 Si6 C26 75.7(2)
Pb1 Si1 Si6 C26 -52.0(2)
Si3 Si4 Si7 C27 -94.08(17)
Si8 Si4 Si7 C27 153.05(16)
Pb1 Si4 Si7 C27 19.92(17)
Si3 Si4 Si7 C29 147.41(17)
Si8 Si4 Si7 C29 34.54(18)
Pb1 Si4 Si7 C29 -98.59(17)
Si3 Si4 Si7 C28 27.96(19)
Si8 Si4 Si7 C28 -84.91(19)
Pb1 Si4 Si7 C28 141.96(18)
Si3 Si4 Si8 C30 -63.06(18)
Si7 Si4 Si8 C30 55.48(18)
Pb1 Si4 Si8 C30 -176.94(17)
Si3 Si4 Si8 C31 178.47(18)
Si7 Si4 Si8 C31 -62.99(19)
Pb1 Si4 Si8 C31 64.59(19)
Si3 Si4 Si8 C32 55.82(18)
Si7 Si4 Si8 C32 174.36(18)
Pb1 Si4 Si8 C32 -58.06(19)
C3 Ti1 C1 C2 -38.2(3)
C10 Ti1 C1 C2 103.5(5)
C9 Ti1 C1 C2 -117.5(5)
C8 Ti1 C1 C2 -59.2(4)
C4 Ti1 C1 C2 -79.8(3)
C6 Ti1 C1 C2 37.5(4)
C7 Ti1 C1 C2 -10.6(3)
C5 Ti1 C1 C2 -116.0(4)
P1 Ti1 C1 C2 -176.6(2)
Pb1 Ti1 C1 C2 94.3(2)
C2 Ti1 C1 C5 116.0(4)
C3 Ti1 C1 C5 77.7(3)
C10 Ti1 C1 C5 -140.6(5)
C9 Ti1 C1 C5 -1.5(6)
C8 Ti1 C1 C5 56.8(4)
C4 Ti1 C1 C5 36.2(3)
C6 Ti1 C1 C5 153.4(3)
C7 Ti1 C1 C5 105.4(3)
P1 Ti1 C1 C5 -60.6(3)
Pb1 Ti1 C1 C5 -149.7(3)
C5 C1 C2 C3 0.1(5)
Ti1 C1 C2 C3 65.5(3)
C5 C1 C2 Ti1 -65.4(3)
C3 Ti1 C2 C1 114.3(4)
C10 Ti1 C2 C1 -149.5(3)
C9 Ti1 C2 C1 143.1(3)
C8 Ti1 C2 C1 141.4(3)
C4 Ti1 C2 C1 77.2(3)
C6 Ti1 C2 C1 -156.1(2)
C7 Ti1 C2 C1 172.0(3)
C5 Ti1 C2 C1 36.8(3)
P1 Ti1 C2 C1 4.2(3)
Pb1 Ti1 C2 C1 -80.7(2)
C10 Ti1 C2 C3 96.2(3)
C9 Ti1 C2 C3 28.8(4)
C8 Ti1 C2 C3 27.1(3)
C1 Ti1 C2 C3 -114.3(4)
C4 Ti1 C2 C3 -37.2(3)
C6 Ti1 C2 C3 89.6(3)
C7 Ti1 C2 C3 57.7(3)
C5 Ti1 C2 C3 -77.5(3)
P1 Ti1 C2 C3 -110.1(3)
Pb1 Ti1 C2 C3 165.0(3)
C1 C2 C3 C4 -0.8(5)
Ti1 C2 C3 C4 65.6(3)
C1 C2 C3 Ti1 -66.3(3)
C2 Ti1 C3 C4 -115.9(4)
C10 Ti1 C3 C4 117.2(3)
C9 Ti1 C3 C4 79.9(3)
C8 Ti1 C3 C4 88.5(3)
C1 Ti1 C3 C4 -77.9(3)
C6 Ti1 C3 C4 141.2(3)
C7 Ti1 C3 C4 123.0(3)
C5 Ti1 C3 C4 -36.9(3)
P1 Ti1 C3 C4 -18.6(3)
Pb1 Ti1 C3 C4 -132.9(2)
C10 Ti1 C3 C2 -126.8(3)
C9 Ti1 C3 C2 -164.1(3)
C8 Ti1 C3 C2 -155.5(3)
C1 Ti1 C3 C2 38.1(3)
C4 Ti1 C3 C2 115.9(4)
C6 Ti1 C3 C2 -102.8(3)
C7 Ti1 C3 C2 -121.1(3)
C5 Ti1 C3 C2 79.0(3)
P1 Ti1 C3 C2 97.3(3)
Pb1 Ti1 C3 C2 -16.9(3)
C2 C3 C4 C5 1.2(5)
Ti1 C3 C4 C5 65.9(3)
C2 C3 C4 Ti1 -64.7(3)
C2 Ti1 C4 C3 37.4(3)
C10 Ti1 C4 C3 -102.6(3)
C9 Ti1 C4 C3 -113.8(3)
C8 Ti1 C4 C3 -87.7(3)
C1 Ti1 C4 C3 78.9(3)
C6 Ti1 C4 C3 -53.3(3)
C7 Ti1 C4 C3 -56.0(3)
C5 Ti1 C4 C3 115.5(4)
P1 Ti1 C4 C3 165.6(3)
Pb1 Ti1 C4 C3 70.4(3)
C2 Ti1 C4 C5 -78.1(3)
C3 Ti1 C4 C5 -115.5(4)
C10 Ti1 C4 C5 141.9(3)
C9 Ti1 C4 C5 130.8(3)
C8 Ti1 C4 C5 156.9(3)
C1 Ti1 C4 C5 -36.6(3)
C6 Ti1 C4 C5 -168.8(3)
C7 Ti1 C4 C5 -171.4(3)
P1 Ti1 C4 C5 50.2(3)
Pb1 Ti1 C4 C5 -45.0(3)
C3 C4 C5 C1 -1.1(5)
Ti1 C4 C5 C1 63.0(3)
C3 C4 C5 Ti1 -64.1(3)
C2 C1 C5 C4 0.6(5)
Ti1 C1 C5 C4 -63.1(3)
C2 C1 C5 Ti1 63.7(3)
C2 Ti1 C5 C4 79.7(3)
C3 Ti1 C5 C4 37.8(3)
C10 Ti1 C5 C4 -91.2(5)
C9 Ti1 C5 C4 -63.5(3)
C8 Ti1 C5 C4 -25.5(3)
C1 Ti1 C5 C4 117.2(4)
C6 Ti1 C5 C4 31.4(7)
C7 Ti1 C5 C4 11.3(4)
P1 Ti1 C5 C4 -127.6(3)
Pb1 Ti1 C5 C4 148.9(2)
C2 Ti1 C5 C1 -37.5(3)
C3 Ti1 C5 C1 -79.3(3)
C10 Ti1 C5 C1 151.6(4)
C9 Ti1 C5 C1 179.4(3)
C8 Ti1 C5 C1 -142.7(3)
C4 Ti1 C5 C1 -117.2(4)
C6 Ti1 C5 C1 -85.7(6)
C7 Ti1 C5 C1 -105.8(3)
P1 Ti1 C5 C1 115.3(3)
Pb1 Ti1 C5 C1 31.8(3)
C2 Ti1 C6 C7 -69.9(3)
C3 Ti1 C6 C7 -33.2(3)
C10 Ti1 C6 C7 116.6(4)
C9 Ti1 C6 C7 78.3(3)
C8 Ti1 C6 C7 37.3(3)
C1 Ti1 C6 C7 -91.7(3)
C4 Ti1 C6 C7 -4.7(3)
C5 Ti1 C6 C7 -27.6(7)
P1 Ti1 C6 C7 128.8(2)
Pb1 Ti1 C6 C7 -149.0(3)
C2 Ti1 C6 C10 173.5(2)
C3 Ti1 C6 C10 -149.8(3)
C9 Ti1 C6 C10 -38.3(2)
C8 Ti1 C6 C10 -79.3(3)
C1 Ti1 C6 C10 151.6(3)
C4 Ti1 C6 C10 -121.3(3)
C7 Ti1 C6 C10 -116.6(4)
C5 Ti1 C6 C10 -144.2(5)
P1 Ti1 C6 C10 12.2(3)
Pb1 Ti1 C6 C10 94.4(2)
C10 C6 C7 C8 -1.2(5)
Ti1 C6 C7 C8 -64.0(3)
C10 C6 C7 Ti1 62.8(3)
C2 Ti1 C7 C6 118.1(3)
C3 Ti1 C7 C6 147.7(3)
C10 Ti1 C7 C6 -37.1(2)
C9 Ti1 C7 C6 -78.8(3)
C8 Ti1 C7 C6 -116.1(4)
C1 Ti1 C7 C6 124.2(3)
C4 Ti1 C7 C6 176.5(3)
C5 Ti1 C7 C6 170.1(2)
P1 Ti1 C7 C6 -76.3(3)
Pb1 Ti1 C7 C6 32.0(3)
C2 Ti1 C7 C8 -125.8(3)
C3 Ti1 C7 C8 -96.2(3)
C10 Ti1 C7 C8 79.0(3)
C9 Ti1 C7 C8 37.3(3)
C1 Ti1 C7 C8 -119.7(3)
C4 Ti1 C7 C8 -67.4(3)
C6 Ti1 C7 C8 116.1(4)
C5 Ti1 C7 C8 -73.8(3)
P1 Ti1 C7 C8 39.7(3)
Pb1 Ti1 C7 C8 148.1(2)
C6 C7 C8 C9 0.2(5)
Ti1 C7 C8 C9 -64.5(3)
C6 C7 C8 Ti1 64.7(3)
C2 Ti1 C8 C9 178.5(3)
C3 Ti1 C8 C9 -166.3(3)
C10 Ti1 C8 C9 37.3(3)
C1 Ti1 C8 C9 -148.7(3)
C4 Ti1 C8 C9 -131.5(3)
C6 Ti1 C8 C9 78.7(3)
C7 Ti1 C8 C9 115.5(4)
C5 Ti1 C8 C9 -117.5(3)
P1 Ti1 C8 C9 -37.0(3)
Pb1 Ti1 C8 C9 69.9(3)
C2 Ti1 C8 C7 63.0(3)
C3 Ti1 C8 C7 78.2(3)
C10 Ti1 C8 C7 -78.2(3)
C9 Ti1 C8 C7 -115.5(4)
C1 Ti1 C8 C7 95.8(3)
C4 Ti1 C8 C7 113.1(3)
C6 Ti1 C8 C7 -36.8(3)
C5 Ti1 C8 C7 127.0(3)
P1 Ti1 C8 C7 -152.5(2)
Pb1 Ti1 C8 C7 -45.6(3)
C7 C8 C9 C10 0.9(5)
Ti1 C8 C9 C10 -64.5(3)
C7 C8 C9 Ti1 65.4(3)
C2 Ti1 C9 C8 -2.7(5)
C3 Ti1 C9 C8 15.3(3)
C10 Ti1 C9 C8 -116.5(4)
C1 Ti1 C9 C8 83.4(5)
C4 Ti1 C9 C8 51.0(3)
C6 Ti1 C9 C8 -78.4(3)
C7 Ti1 C9 C8 -37.6(3)
C5 Ti1 C9 C8 82.3(3)
P1 Ti1 C9 C8 144.2(3)
Pb1 Ti1 C9 C8 -132.2(2)
C2 Ti1 C9 C10 113.8(3)
C3 Ti1 C9 C10 131.8(3)
C8 Ti1 C9 C10 116.5(4)
C1 Ti1 C9 C10 -160.2(4)
C4 Ti1 C9 C10 167.5(3)
C6 Ti1 C9 C10 38.1(3)
C7 Ti1 C9 C10 78.9(3)
C5 Ti1 C9 C10 -161.2(2)
P1 Ti1 C9 C10 -99.4(3)
Pb1 Ti1 C9 C10 -15.7(3)
C8 C9 C10 C6 -1.6(5)
Ti1 C9 C10 C6 -66.8(3)
C8 C9 C10 Ti1 65.2(3)
C7 C6 C10 C9 1.7(5)
Ti1 C6 C10 C9 65.7(3)
C7 C6 C10 Ti1 -63.9(3)
C2 Ti1 C10 C9 -125.0(3)
C3 Ti1 C10 C9 -71.1(3)
C8 Ti1 C10 C9 -36.6(3)
C1 Ti1 C10 C9 156.8(5)
C4 Ti1 C10 C9 -18.9(4)
C6 Ti1 C10 C9 -114.2(4)
C7 Ti1 C10 C9 -77.8(3)
C5 Ti1 C10 C9 41.4(5)
P1 Ti1 C10 C9 76.3(3)
Pb1 Ti1 C10 C9 165.9(3)
C2 Ti1 C10 C6 -10.8(4)
C3 Ti1 C10 C6 43.1(3)
C9 Ti1 C10 C6 114.2(4)
C8 Ti1 C10 C6 77.6(3)
C1 Ti1 C10 C6 -89.0(6)
C4 Ti1 C10 C6 95.3(3)
C7 Ti1 C10 C6 36.4(3)
C5 Ti1 C10 C6 155.6(4)
P1 Ti1 C10 C6 -169.5(2)
Pb1 Ti1 C10 C6 -79.9(2)
C13 P1 C11 C12 -79.5(7)
C15 P1 C11 C12 176.8(6)
Ti1 P1 C11 C12 49.3(7)
C11 P1 C13 C14 -44.6(5)
C15 P1 C13 C14 53.5(4)
Ti1 P1 C13 C14 -176.6(3)
C11 P1 C15 C16 155.7(5)
C13 P1 C15 C16 50.0(5)
Ti1 P1 C15 C16 -76.6(5)
